data_4129526
loop_
_publ_author_name
'Ryu, Ji Yeon'
'Park, Yu Jin'
'Park, Hyoung-Ryun'
'Saha, Manik Lal'
'Stang, Peter J.'
'Lee, Junseong'

_publ_section_title
;
 Ruthenium-Cobalt Bimetallic Supramolecular Cages via a Less Symmetric
 Tetrapyridyl Metalloligand and the Effect of Spacer Units.
;
_journal_issue 40
_journal_name_full 'Journal of the American Chemical Society'
_journal_page_first 13018
_journal_page_last 13023
_journal_paper_doi 10.1021/jacs.5b07625
_journal_volume 137
_journal_year 2015
_chemical_formula_sum 'C79 Co F12 N4 O23 Ru4 S4'
_chemical_formula_weight 2192.28
_space_group_crystal_system monoclinic
_space_group_IT_number 14
_space_group_name_Hall '-P 2yn'
_space_group_name_H-M_alt 'P 1 21/n 1'
_audit_creation_method SHELXL-2014/7
_cell_angle_alpha 90
_cell_angle_beta 93.01(2)
_cell_angle_gamma 90
_cell_formula_units_Z 4
_cell_length_a 14.472(5)
_cell_length_b 25.490(9)
_cell_length_c 26.207(8)
_cell_measurement_temperature 296(2)
_cell_volume 9654(6)
_computing_structure_refinement 'SHELXL-2014/7 (Sheldrick, 2014)'
_diffrn_ambient_temperature 296(2)
_diffrn_measured_fraction_theta_full 0.975
_diffrn_measured_fraction_theta_max 0.975
_diffrn_radiation_type MoK\a
_diffrn_radiation_wavelength 0.71073
_diffrn_reflns_av_R_equivalents 0.0920
_diffrn_reflns_av_unetI/netI 0.0673
_diffrn_reflns_Laue_measured_fraction_full 0.975
_diffrn_reflns_Laue_measured_fraction_max 0.975
_diffrn_reflns_limit_h_max 10
_diffrn_reflns_limit_h_min -11
_diffrn_reflns_limit_k_max 15
_diffrn_reflns_limit_k_min -19
_diffrn_reflns_limit_l_max 20
_diffrn_reflns_limit_l_min -19
_diffrn_reflns_number 22355
_diffrn_reflns_point_group_measured_fraction_full 0.975
_diffrn_reflns_point_group_measured_fraction_max 0.975
_diffrn_reflns_theta_full 15.849
_diffrn_reflns_theta_max 15.849
_diffrn_reflns_theta_min 1.115
_exptl_absorpt_coefficient_mu 0.955
_exptl_crystal_density_diffrn 1.508
_exptl_crystal_F_000 4244
_refine_diff_density_max 1.958
_refine_diff_density_min -0.901
_refine_diff_density_rms 0.218
_refine_ls_extinction_method none
_refine_ls_goodness_of_fit_ref 2.441
_refine_ls_hydrogen_treatment undef
_refine_ls_matrix_type full
_refine_ls_number_parameters 509
_refine_ls_number_reflns 4468
_refine_ls_number_restraints 32
_refine_ls_restrained_S_all 2.437
_refine_ls_R_factor_all 0.1817
_refine_ls_R_factor_gt 0.1299
_refine_ls_shift/su_max 0.000
_refine_ls_shift/su_mean 0.000
_refine_ls_structure_factor_coef Fsqd
_refine_ls_weighting_details 'w=1/[\s^2^(Fo^2^)+(0.1000P)^2^+0.5165P] where P=(Fo^2^+2Fc^2^)/3'
_refine_ls_weighting_scheme calc
_refine_ls_wR_factor_gt 0.3245
_refine_ls_wR_factor_ref 0.3583
_reflns_Friedel_coverage 0.000
_reflns_number_gt 3123
_reflns_number_total 4468
_reflns_threshold_expression 'I > 2\s(I)'
_cod_data_source_file ja5b07625_si_003.cif
_cod_data_source_block rjy10
_cod_original_cell_volume 9654(5)
_cod_original_sg_symbol_H-M 'P 21/n'
_cod_database_code 4129526
_shelx_shelxl_version_number 2014/7
_shelx_space_group_comment
;
The symmetry employed for this shelxl refinement is uniquely defined
by the following loop, which should always be used as a source of
symmetry information in preference to the above space-group names.
They are only intended as comments.
;

loop_
_space_group_symop_operation_xyz
'x, y, z'
'-x+1/2, y+1/2, -z+1/2'
'-x, -y, -z'
'x-1/2, -y-1/2, z-1/2'

loop_
_atom_site_label
_atom_site_type_symbol
_atom_site_fract_x
_atom_site_fract_y
_atom_site_fract_z
_atom_site_U_iso_or_equiv
_atom_site_adp_type
_atom_site_occupancy
_atom_site_site_symmetry_order
_atom_site_calc_flag
_atom_site_refinement_flags_posn
Ru1 Ru 0.5164(3) -0.18847(15) 0.21981(15) 0.0757(16) Uiso 1 1 d .
Ru2 Ru 0.3851(2) 0.01180(14) 0.18600(14) 0.0691(15) Uiso 1 1 d .
Ru3 Ru 0.1225(2) 0.18879(14) 0.50002(14) 0.0642(15) Uiso 1 1 d .
Ru4 Ru 0.3928(2) 0.30005(14) 0.41081(14) 0.0642(15) Uiso 1 1 d .
Co1 Co 0.3007(4) -0.0840(2) 0.4650(2) 0.054(2) Uiso 1 1 d .
O1 O 0.3930(16) -0.1454(10) 0.2052(9) 0.061(8) Uiso 1 1 d .
O2 O 0.5619(18) -0.1140(10) 0.2156(10) 0.076(9) Uiso 1 1 d .
O3 O 0.3359(17) -0.0674(9) 0.1874(9) 0.052(8) Uiso 1 1 d .
O4 O 0.5080(16) -0.0280(11) 0.2017(9) 0.066(8) Uiso 1 1 d .
O5 O 0.1611(16) 0.2100(9) 0.4270(8) 0.050(7) Uiso 1 1 d .
O6 O 0.2317(16) 0.2418(9) 0.5183(10) 0.064(8) Uiso 1 1 d .
O7 O 0.2760(16) 0.2547(9) 0.3902(9) 0.060(8) Uiso 1 1 d .
O8 O 0.3316(17) 0.2942(10) 0.4818(9) 0.066(8) Uiso 1 1 d .
O9 O 0.4363(16) -0.0309(9) 0.5516(10) 0.058(8) Uiso 1 1 d .
C1 C 0.181(2) -0.1184(14) 0.4375(14) 0.042(11) Uiso 1 1 d .
C2 C 0.160(2) -0.0718(14) 0.4625(15) 0.054(12) Uiso 1 1 d .
C3 C 0.200(2) -0.0825(15) 0.5120(15) 0.053(12) Uiso 1 1 d .
C4 C 0.238(3) -0.1292(17) 0.5150(16) 0.069(13) Uiso 1 1 d .
C5 C 0.228(3) -0.1515(15) 0.4692(16) 0.059(13) Uiso 1 1 d .
C6 C 0.418(3) -0.0445(15) 0.5066(17) 0.055(12) Uiso 1 1 d .
C7 C 0.437(2) -0.0956(14) 0.4839(14) 0.043(11) Uiso 1 1 d .
C8 C 0.417(2) -0.0902(14) 0.4292(15) 0.045(11) Uiso 1 1 d .
C9 C 0.377(2) -0.0393(15) 0.4213(15) 0.050(12) Uiso 1 1 d .
C10 C 0.368(2) -0.0116(13) 0.4659(13) 0.028(10) Uiso 1 1 d .
C11 C 0.476(2) -0.1425(15) 0.5128(16) 0.052(12) Uiso 1 1 d .
C12 C 0.523(2) -0.1374(14) 0.5603(16) 0.052(12) Uiso 1 1 d .
C13 C 0.554(2) -0.1826(16) 0.5833(14) 0.054(12) Uiso 1 1 d .
C14 C 0.497(3) -0.2343(16) 0.5153(18) 0.075(14) Uiso 1 1 d .
C15 C 0.462(2) -0.1905(15) 0.4875(14) 0.049(12) Uiso 1 1 d .
C16 C 0.447(3) -0.1217(14) 0.3864(14) 0.045(11) Uiso 1 1 d .
C17 C 0.381(2) -0.1527(13) 0.3577(14) 0.043(11) Uiso 1 1 d .
C18 C 0.409(2) -0.1752(13) 0.3131(14) 0.044(11) Uiso 1 1 d .
C19 C 0.558(3) -0.1407(16) 0.3223(16) 0.065(13) Uiso 1 1 d .
C20 C 0.535(2) -0.1164(13) 0.3706(13) 0.044(11) Uiso 1 1 d .
C21 C 0.369(3) -0.0205(13) 0.3687(14) 0.043(11) Uiso 1 1 d .
C22 C 0.439(3) 0.0074(14) 0.3486(15) 0.052(12) Uiso 1 1 d .
C23 C 0.437(3) 0.0214(14) 0.2965(16) 0.054(12) Uiso 1 1 d .
C24 C 0.296(3) -0.0176(14) 0.2826(15) 0.053(12) Uiso 1 1 d .
C25 C 0.291(2) -0.0324(13) 0.3344(14) 0.042(11) Uiso 1 1 d .
C26 C 0.317(2) 0.0360(15) 0.4754(15) 0.046(12) Uiso 1 1 d .
C27 C 0.259(3) 0.0558(16) 0.4372(16) 0.068(14) Uiso 1 1 d .
C28 C 0.207(2) 0.1029(15) 0.4438(14) 0.049(12) Uiso 1 1 d .
C29 C 0.278(2) 0.1084(14) 0.5290(14) 0.047(12) Uiso 1 1 d .
C30 C 0.326(2) 0.0623(15) 0.5214(15) 0.051(12) Uiso 1 1 d .
C31 C 0.403(3) -0.0947(16) 0.1958(14) 0.058(13) Uiso 1 1 d .
C32 C 0.500(3) -0.0743(19) 0.2053(15) 0.068(14) Uiso 1 1 d .
C33 C 0.487(4) -0.271(2) 0.218(2) 0.109(18) Uiso 1 1 d .
C34 C 0.575(4) -0.2672(19) 0.2435(19) 0.104(17) Uiso 1 1 d .
C35 C 0.638(4) -0.237(2) 0.219(2) 0.118(19) Uiso 1 1 d .
C36 C 0.617(3) -0.2170(16) 0.1684(18) 0.079(14) Uiso 1 1 d .
C37 C 0.529(3) -0.2240(16) 0.1468(15) 0.069(14) Uiso 1 1 d .
C38 C 0.461(3) -0.253(2) 0.172(2) 0.109(18) Uiso 1 1 d .
C39 C 0.698(5) -0.172(3) 0.145(3) 0.20(3) Uiso 1 1 d .
C40 C 0.723(5) -0.223(3) 0.095(3) 0.20(3) Uiso 1 1 d .
C41 C 0.766(5) -0.162(2) 0.182(3) 0.17(3) Uiso 1 1 d .
C42 C 0.397(5) -0.295(3) 0.236(3) 0.19(3) Uiso 1 1 d .
C43 C 0.272(3) 0.0436(16) 0.1397(16) 0.062(13) Uiso 1 1 d .
C44 C 0.294(3) 0.0805(18) 0.1777(18) 0.086(15) Uiso 1 1 d .
C45 C 0.390(3) 0.0956(16) 0.1845(16) 0.076(14) Uiso 1 1 d .
C46 C 0.456(3) 0.0767(17) 0.1506(18) 0.083(15) Uiso 1 1 d .
C47 C 0.433(3) 0.0386(18) 0.1127(18) 0.090(15) Uiso 1 1 d .
C48 C 0.341(3) 0.0242(14) 0.1091(15) 0.058(12) Uiso 1 1 d .
C49 C 0.179(4) 0.017(2) 0.133(2) 0.13(2) Uiso 1 1 d .
C50 C 0.110(4) 0.031(2) 0.174(3) 0.17(3) Uiso 1 1 d .
C51 C 0.121(4) 0.038(2) 0.082(3) 0.18(3) Uiso 1 1 d .
C52 C 0.560(4) 0.087(2) 0.162(2) 0.14(2) Uiso 1 1 d .
C53 C 0.230(3) 0.2413(15) 0.4310(16) 0.056(12) Uiso 1 1 d .
C54 C 0.268(3) 0.2605(16) 0.4813(17) 0.060(13) Uiso 1 1 d .
C55 C 0.057(3) 0.2011(19) 0.5720(18) 0.085(15) Uiso 1 1 d .
C56 C 0.026(3) 0.2368(15) 0.5368(17) 0.062(13) Uiso 1 1 d .
C57 C -0.012(3) 0.2201(17) 0.4889(17) 0.077(14) Uiso 1 1 d .
C58 C -0.016(3) 0.1670(16) 0.4736(16) 0.062(13) Uiso 1 1 d .
C59 C 0.020(3) 0.1291(15) 0.5111(16) 0.058(13) Uiso 1 1 d .
C60 C 0.051(3) 0.1469(17) 0.5591(17) 0.069(14) Uiso 1 1 d .
C61 C 0.103(3) 0.2240(17) 0.6199(19) 0.091(16) Uiso 1 1 d .
C62 C 0.177(5) 0.189(3) 0.643(3) 0.20(3) Uiso 1 1 d .
C63 C 0.029(5) 0.213(3) 0.662(3) 0.18(3) Uiso 1 1 d .
C64 C -0.041(3) 0.1521(15) 0.4204(16) 0.077(14) Uiso 1 1 d .
C65 C 0.392(3) 0.3335(15) 0.3336(15) 0.053(12) Uiso 1 1 d .
C66 C 0.343(3) 0.3659(15) 0.3640(17) 0.064(13) Uiso 1 1 d .
C67 C 0.384(3) 0.3806(16) 0.4106(17) 0.074(14) Uiso 1 1 d .
C68 C 0.485(3) 0.3636(18) 0.4272(19) 0.091(16) Uiso 1 1 d .
C69 C 0.527(3) 0.3332(15) 0.3942(16) 0.061(13) Uiso 1 1 d .
C70 C 0.479(3) 0.3154(16) 0.3485(17) 0.074(14) Uiso 1 1 d .
C71 C 0.340(3) 0.3091(17) 0.2869(17) 0.081(15) Uiso 1 1 d .
C72 C 0.371(3) 0.2570(18) 0.2713(17) 0.092(15) Uiso 1 1 d .
C73 C 0.348(3) 0.3508(18) 0.2438(18) 0.105(17) Uiso 1 1 d .
C74 C 0.524(3) 0.384(2) 0.483(2) 0.13(2) Uiso 1 1 d .
S1 S 0.1020(9) 0.3796(5) 0.4414(5) 0.090(4) Uiso 1 1 d .
O10 O 0.1111(18) 0.3241(11) 0.4426(10) 0.089(10) Uiso 1 1 d .
O11 O 0.184(2) 0.4093(12) 0.4513(12) 0.111(11) Uiso 1 1 d .
O12 O 0.0323(19) 0.4011(11) 0.4018(11) 0.098(10) Uiso 1 1 d .
C75 C 0.037(6) 0.389(3) 0.511(3) 0.19(3) Uiso 1 1 d .
F1 F 0.098(3) 0.3786(16) 0.5405(18) 0.214(19) Uiso 1 1 d .
F2 F 0.028(3) 0.4469(17) 0.4993(13) 0.198(15) Uiso 1 1 d .
F3 F -0.044(3) 0.3698(16) 0.4928(16) 0.213(17) Uiso 1 1 d .
S2 S 0.2745(10) 0.7189(6) 0.3861(6) 0.099(5) Uiso 1 1 d .
O13 O 0.280(2) 0.6834(15) 0.3448(15) 0.147(14) Uiso 1 1 d .
O14 O 0.353(2) 0.7253(12) 0.4174(13) 0.124(12) Uiso 1 1 d .
O15 O 0.220(2) 0.7641(13) 0.3726(12) 0.120(12) Uiso 1 1 d .
C76 C 0.194(5) 0.683(3) 0.426(3) 0.15(2) Uiso 1 1 d .
F4 F 0.238(2) 0.6409(13) 0.4468(12) 0.149(12) Uiso 1 1 d .
F5 F 0.1885(19) 0.7136(11) 0.4709(12) 0.133(10) Uiso 1 1 d .
F6 F 0.114(2) 0.6779(12) 0.4047(12) 0.142(11) Uiso 1 1 d .
S3 S 0.5994(13) 0.1730(7) 0.3038(7) 0.150(6) Uiso 1 1 d D
O16 O 0.609(3) 0.2046(15) 0.3472(15) 0.188(17) Uiso 1 1 d D
O17 O 0.642(3) 0.1958(17) 0.2547(17) 0.21(2) Uiso 1 1 d D
O18 O 0.513(2) 0.1446(14) 0.2991(14) 0.163(15) Uiso 1 1 d D
C77 C 0.695(2) 0.1276(13) 0.3186(14) 0.27(5) Uiso 1 1 d D
F7 F 0.767(2) 0.1553(13) 0.3217(12) 0.172(13) Uiso 1 1 d D
F8 F 0.693(2) 0.0930(14) 0.2836(14) 0.179(13) Uiso 1 1 d D
F9 F 0.660(2) 0.1097(14) 0.3586(14) 0.206(16) Uiso 1 1 d D
S4 S -0.0181(19) -0.0076(10) 0.3777(10) 0.233(11) Uiso 1 1 d D
O19 O 0.037(3) 0.0252(18) 0.4090(17) 0.24(2) Uiso 1 1 d D
O20 O 0.039(4) -0.055(2) 0.354(2) 0.32(3) Uiso 1 1 d D
O21 O -0.106(3) -0.0212(17) 0.3984(17) 0.23(2) Uiso 1 1 d D
C78 C -0.018(3) 0.0283(19) 0.3182(14) 1.2(4) Uiso 1 1 d D
F10 F -0.079(4) 0.063(2) 0.322(2) 0.38(3) Uiso 1 1 d D
F11 F -0.031(6) -0.004(3) 0.282(2) 0.56(6) Uiso 1 1 d D
F12 F 0.067(3) 0.040(2) 0.3244(19) 0.30(2) Uiso 1 1 d D
C102 C 0.693(4) 0.977(2) 0.320(2) 0.16(2) Uiso 1 1 d .
N1 N 0.549(2) -0.2296(12) 0.5595(13) 0.062(10) Uiso 1 1 d .
N2 N 0.493(2) -0.1685(11) 0.2959(11) 0.047(9) Uiso 1 1 d .
N3 N 0.368(2) 0.0060(11) 0.2652(11) 0.045(9) Uiso 1 1 d .
N4 N 0.2214(19) 0.1266(11) 0.4898(12) 0.044(9) Uiso 1 1 d .
O31 O 0.733(3) 0.9340(17) 0.3530(16) 0.174(16) Uiso 1 1 d .
O32 O 0.556(4) 0.718(3) 0.375(2) 0.32(3) Uiso 1 1 d .

loop_
_atom_type_symbol
_atom_type_description
_atom_type_scat_dispersion_real
_atom_type_scat_dispersion_imag
_atom_type_scat_source
C C 0.0033 0.0016 'International Tables Vol C Tables 4.2.6.8 and 6.1.1.4'
N N 0.0061 0.0033 'International Tables Vol C Tables 4.2.6.8 and 6.1.1.4'
O O 0.0106 0.0060 'International Tables Vol C Tables 4.2.6.8 and 6.1.1.4'
Co Co 0.3494 0.9721 'International Tables Vol C Tables 4.2.6.8 and 6.1.1.4'
Ru Ru -1.2594 0.8363 'International Tables Vol C Tables 4.2.6.8 and 6.1.1.4'
S S 0.1246 0.1234 'International Tables Vol C Tables 4.2.6.8 and 6.1.1.4'
F F 0.0171 0.0103 'International Tables Vol C Tables 4.2.6.8 and 6.1.1.4'

loop_
_geom_angle_atom_site_label_1
_geom_angle_atom_site_label_2
_geom_angle_atom_site_label_3
_geom_angle
_geom_angle_site_symmetry_1
_geom_angle_site_symmetry_3
O2 Ru1 N2 83.8(11) . .
O2 Ru1 O1 77.1(10) . .
N2 Ru1 O1 82.6(10) . .
O2 Ru1 C37 107.9(14) . .
N2 Ru1 C37 168.3(14) . .
O1 Ru1 C37 99.7(13) . .
O2 Ru1 C35 105.8(17) . .
N2 Ru1 C35 108.4(17) . .
O1 Ru1 C35 168.8(16) . .
C37 Ru1 C35 69.2(18) . .
O2 Ru1 C33 171.1(16) . .
N2 Ru1 C33 102.3(17) . .
O1 Ru1 C33 110.0(17) . .
C37 Ru1 C33 66.1(17) . .
C35 Ru1 C33 66(2) . .
O2 Ru1 C36 92.9(13) . .
N2 Ru1 C36 145.1(15) . .
O1 Ru1 C36 130.6(15) . .
C37 Ru1 C36 37.4(13) . .
C35 Ru1 C36 39.3(15) . .
C33 Ru1 C36 78.3(18) . .
O2 Ru1 C38 142.1(17) . .
N2 Ru1 C38 130.5(17) . .
O1 Ru1 C38 90.4(15) . .
C37 Ru1 C38 38.5(14) . .
C35 Ru1 C38 80.8(18) . .
C33 Ru1 C38 35.6(16) . .
C36 Ru1 C38 68.3(17) . .
O2 Ru1 C34 137.4(16) . .
N2 Ru1 C34 91.8(15) . .
O1 Ru1 C34 144.5(16) . .
C37 Ru1 C34 79.7(16) . .
C35 Ru1 C34 36.2(15) . .
C33 Ru1 C34 37.1(15) . .
C36 Ru1 C34 67.4(17) . .
C38 Ru1 C34 66.9(18) . .
O4 Ru2 C48 118.7(13) . .
O4 Ru2 N3 84.9(10) . .
C48 Ru2 N3 155.2(14) . .
O4 Ru2 C45 117.7(14) . .
C48 Ru2 C45 80.8(15) . .
N3 Ru2 C45 95.4(14) . .
O4 Ru2 O3 79.5(10) . .
C48 Ru2 O3 94.2(12) . .
N3 Ru2 O3 82.0(10) . .
C45 Ru2 O3 162.4(14) . .
O4 Ru2 C43 157.1(13) . .
C48 Ru2 C43 38.5(12) . .
N3 Ru2 C43 117.3(14) . .
C45 Ru2 C43 68.6(16) . .
O3 Ru2 C43 97.0(13) . .
O4 Ru2 C46 92.2(14) . .
C48 Ru2 C46 66.8(15) . .
N3 Ru2 C46 123.6(15) . .
C45 Ru2 C46 38.5(13) . .
O3 Ru2 C46 152.6(14) . .
C43 Ru2 C46 80.6(16) . .
O4 Ru2 C47 91.0(14) . .
C48 Ru2 C47 37.7(13) . .
N3 Ru2 C47 161.0(16) . .
C45 Ru2 C47 70.1(16) . .
O3 Ru2 C47 115.5(14) . .
C43 Ru2 C47 69.9(15) . .
C46 Ru2 C47 37.9(14) . .
O4 Ru2 C44 156.3(15) . .
C48 Ru2 C44 68.5(15) . .
N3 Ru2 C44 93.1(14) . .
C45 Ru2 C44 38.9(14) . .
O3 Ru2 C44 123.6(14) . .
C43 Ru2 C44 37.4(13) . .
C46 Ru2 C44 69.3(16) . .
C47 Ru2 C44 83.3(16) . .
O5 Ru3 C57 93.6(13) . .
O5 Ru3 O6 79.0(10) . .
C57 Ru3 O6 117.5(14) . .
O5 Ru3 C56 118.6(13) . .
C57 Ru3 C56 39.0(13) . .
O6 Ru3 C56 91.7(12) . .
O5 Ru3 C58 93.4(13) . .
C57 Ru3 C58 38.7(13) . .
O6 Ru3 C58 155.2(13) . .
C56 Ru3 C58 71.0(15) . .
O5 Ru3 C59 121.6(13) . .
C57 Ru3 C59 69.4(15) . .
O6 Ru3 C59 158.7(14) . .
C56 Ru3 C59 82.6(14) . .
C58 Ru3 C59 39.4(13) . .
O5 Ru3 N4 82.3(10) . .
C57 Ru3 N4 150.8(15) . .
O6 Ru3 N4 90.2(10) . .
C56 Ru3 N4 158.9(15) . .
C58 Ru3 N4 112.4(14) . .
C59 Ru3 N4 88.1(12) . .
O5 Ru3 C55 154.6(14) . .
C57 Ru3 C55 68.0(17) . .
O6 Ru3 C55 93.8(15) . .
C56 Ru3 C55 36.6(13) . .
C58 Ru3 C55 82.9(17) . .
C59 Ru3 C55 69.5(16) . .
N4 Ru3 C55 122.3(15) . .
O5 Ru3 C60 158.9(14) . .
C57 Ru3 C60 79.3(15) . .
O6 Ru3 C60 121.9(14) . .
C56 Ru3 C60 67.2(15) . .
C58 Ru3 C60 68.6(15) . .
C59 Ru3 C60 37.3(12) . .
N4 Ru3 C60 94.2(13) . .
C55 Ru3 C60 38.1(13) . .
C67 Ru4 O7 119.9(14) . .
C67 Ru4 O8 92.5(13) . .
O7 Ru4 O8 79.5(10) . .
C67 Ru4 N1 150.7(16) . 3_656
O7 Ru4 N1 85.9(11) . 3_656
O8 Ru4 N1 78.1(11) . 3_656
C67 Ru4 C68 43.9(15) . .
O7 Ru4 C68 163.8(14) . .
O8 Ru4 C68 99.4(15) . .
N1 Ru4 C68 109.8(16) 3_656 .
C67 Ru4 C70 81.7(15) . .
O7 Ru4 C70 113.5(14) . .
O8 Ru4 C70 167.0(15) . .
N1 Ru4 C70 101.3(14) 3_656 .
C68 Ru4 C70 68.3(17) . .
C67 Ru4 C69 70.7(15) . .
O7 Ru4 C69 151.2(14) . .
O8 Ru4 C69 128.6(14) . .
N1 Ru4 C69 93.4(13) 3_656 .
C68 Ru4 C69 35.9(13) . .
C70 Ru4 C69 38.5(13) . .
C67 Ru4 C66 37.9(13) . .
O7 Ru4 C66 92.3(13) . .
O8 Ru4 C66 114.2(13) . .
N1 Ru4 C66 167.0(15) 3_656 .
C68 Ru4 C66 73.3(16) . .
C70 Ru4 C66 67.6(15) . .
C69 Ru4 C66 81.9(14) . .
C67 Ru4 C65 67.2(15) . .
O7 Ru4 C65 90.8(12) . .
O8 Ru4 C65 149.4(12) . .
N1 Ru4 C65 130.5(14) 3_656 .
C68 Ru4 C65 82.0(16) . .
C70 Ru4 C65 37.0(12) . .
C69 Ru4 C65 68.0(14) . .
C66 Ru4 C65 36.6(12) . .
C3 Co1 C8 168.9(16) . .
C3 Co1 C9 143.7(16) . .
C8 Co1 C9 42.2(13) . .
C3 Co1 C4 38.8(13) . .
C8 Co1 C4 133.8(17) . .
C9 Co1 C4 172.6(16) . .
C3 Co1 C7 126.5(16) . .
C8 Co1 C7 42.6(12) . .
C9 Co1 C7 70.2(14) . .
C4 Co1 C7 102.9(16) . .
C3 Co1 C5 64.8(15) . .
C8 Co1 C5 114.7(15) . .
C9 Co1 C5 145.5(16) . .
C4 Co1 C5 38.6(13) . .
C7 Co1 C5 111.4(15) . .
C3 Co1 C1 65.4(14) . .
C8 Co1 C1 121.8(14) . .
C9 Co1 C1 122.1(15) . .
C4 Co1 C1 65.0(16) . .
C7 Co1 C1 145.1(15) . .
C5 Co1 C1 38.5(12) . .
C3 Co1 C2 41.3(13) . .
C8 Co1 C2 149.7(16) . .
C9 Co1 C2 118.4(15) . .
C4 Co1 C2 68.0(15) . .
C7 Co1 C2 167.6(16) . .
C5 Co1 C2 67.1(15) . .
C1 Co1 C2 39.8(12) . .
C3 Co1 C10 109.8(14) . .
C8 Co1 C10 70.6(14) . .
C9 Co1 C10 39.4(12) . .
C4 Co1 C10 136.9(16) . .
C7 Co1 C10 71.3(13) . .
C5 Co1 C10 174.6(15) . .
C1 Co1 C10 140.6(14) . .
C2 Co1 C10 109.2(14) . .
C3 Co1 C6 105.0(15) . .
C8 Co1 C6 67.6(15) . .
C9 Co1 C6 65.6(15) . .
C4 Co1 C6 107.6(16) . .
C7 Co1 C6 40.1(12) . .
C5 Co1 C6 138.5(16) . .
C1 Co1 C6 170.4(14) . .
C2 Co1 C6 132.9(15) . .
C10 Co1 C6 41.0(12) . .
C31 O1 Ru1 116(2) . .
C32 O2 Ru1 120(3) . .
C31 O3 Ru2 106(2) . .
C32 O4 Ru2 114(3) . .
C53 O5 Ru3 109(2) . .
C54 O6 Ru3 114(3) . .
C53 O7 Ru4 111(2) . .
C54 O8 Ru4 112(3) . .
C5 C1 C2 111(4) . .
C5 C1 Co1 70(2) . .
C2 C1 Co1 71(2) . .
C1 C2 C3 100(3) . .
C1 C2 Co1 69(2) . .
C3 C2 Co1 65(2) . .
C4 C3 C2 112(4) . .
C4 C3 Co1 72(2) . .
C2 C3 Co1 73(2) . .
C3 C4 C5 108(4) . .
C3 C4 Co1 69(2) . .
C5 C4 Co1 72(3) . .
C4 C5 C1 109(4) . .
C4 C5 Co1 69(2) . .
C1 C5 Co1 71(2) . .
O9 C6 C7 127(4) . .
O9 C6 C10 126(4) . .
C7 C6 C10 107(4) . .
O9 C6 Co1 135(3) . .
C7 C6 Co1 63(2) . .
C10 C6 Co1 65(2) . .
C8 C7 C6 107(3) . .
C8 C7 C11 128(3) . .
C6 C7 C11 125(4) . .
C8 C7 Co1 66.9(19) . .
C6 C7 Co1 77(2) . .
C11 C7 Co1 125(2) . .
C9 C8 C7 107(3) . .
C9 C8 C16 121(3) . .
C7 C8 C16 131(3) . .
C9 C8 Co1 70(2) . .
C7 C8 Co1 71(2) . .
C16 C8 Co1 135(3) . .
C10 C9 C8 113(4) . .
C10 C9 C21 129(3) . .
C8 C9 C21 117(3) . .
C10 C9 Co1 74(2) . .
C8 C9 Co1 68(2) . .
C21 C9 Co1 135(3) . .
C9 C10 C26 130(3) . .
C9 C10 C6 104(3) . .
C26 C10 C6 125(3) . .
C9 C10 Co1 67(2) . .
C26 C10 Co1 120(2) . .
C6 C10 Co1 74(2) . .
C12 C11 C15 124(4) . .
C12 C11 C7 122(4) . .
C15 C11 C7 114(4) . .
C13 C12 C11 117(4) . .
N1 C13 C12 122(4) . .
N1 C14 C15 123(4) . .
C11 C15 C14 114(4) . .
C20 C16 C17 120(3) . .
C20 C16 C8 120(3) . .
C17 C16 C8 119(3) . .
C18 C17 C16 117(3) . .
N2 C18 C17 123(3) . .
N2 C19 C20 119(3) . .
C16 C20 C19 119(3) . .
C22 C21 C25 116(3) . .
C22 C21 C9 121(3) . .
C25 C21 C9 123(3) . .
C21 C22 C23 122(4) . .
N3 C23 C22 120(3) . .
N3 C24 C25 122(3) . .
C24 C25 C21 118(3) . .
C27 C26 C30 119(4) . .
C27 C26 C10 119(4) . .
C30 C26 C10 122(4) . .
C26 C27 C28 122(4) . .
N4 C28 C27 115(3) . .
N4 C29 C30 118(3) . .
C26 C30 C29 121(4) . .
O3 C31 O1 120(4) . .
O3 C31 C32 124(4) . .
O1 C31 C32 115(4) . .
O4 C32 O2 133(4) . .
O4 C32 C31 115(4) . .
O2 C32 C31 112(4) . .
C38 C33 C34 127(5) . .
C38 C33 C42 102(5) . .
C34 C33 C42 131(6) . .
C38 C33 Ru1 74(3) . .
C34 C33 Ru1 75(3) . .
C42 C33 Ru1 124(4) . .
C35 C34 C33 116(5) . .
C35 C34 Ru1 68(3) . .
C33 C34 Ru1 68(3) . .
C34 C35 C36 121(5) . .
C34 C35 Ru1 76(3) . .
C36 C35 Ru1 71(3) . .
C37 C36 C35 119(4) . .
C37 C36 C39 124(5) . .
C35 C36 C39 116(5) . .
C37 C36 Ru1 70(2) . .
C35 C36 Ru1 70(3) . .
C39 C36 Ru1 119(3) . .
C36 C37 C38 121(4) . .
C36 C37 Ru1 72(3) . .
C38 C37 Ru1 73(3) . .
C33 C38 C37 116(5) . .
C33 C38 Ru1 70(3) . .
C37 C38 Ru1 68(3) . .
C41 C39 C36 109(6) . .
C41 C39 C40 118(6) . .
C36 C39 C40 88(4) . .
C44 C43 C48 120(4) . .
C44 C43 C49 125(4) . .
C48 C43 C49 115(4) . .
C44 C43 Ru2 73(3) . .
C48 C43 Ru2 69(2) . .
C49 C43 Ru2 123(3) . .
C43 C44 C45 117(4) . .
C43 C44 Ru2 69(3) . .
C45 C44 Ru2 68(2) . .
C46 C45 C44 121(4) . .
C46 C45 Ru2 72(2) . .
C44 C45 Ru2 73(2) . .
C47 C46 C45 122(4) . .
C47 C46 C52 116(4) . .
C45 C46 C52 120(4) . .
C47 C46 Ru2 71(3) . .
C45 C46 Ru2 69(2) . .
C52 C46 Ru2 121(3) . .
C48 C47 C46 115(4) . .
C48 C47 Ru2 68(2) . .
C46 C47 Ru2 71(3) . .
C47 C48 C43 126(4) . .
C47 C48 Ru2 74(3) . .
C43 C48 Ru2 72(2) . .
C43 C49 C50 114(5) . .
C43 C49 C51 112(5) . .
C50 C49 C51 99(5) . .
O5 C53 O7 121(4) . .
O5 C53 C54 122(4) . .
O7 C53 C54 117(4) . .
O6 C54 O8 127(4) . .
O6 C54 C53 115(4) . .
O8 C54 C53 118(4) . .
C56 C55 C60 118(4) . .
C56 C55 C61 115(5) . .
C60 C55 C61 126(4) . .
C56 C55 Ru3 69(3) . .
C60 C55 Ru3 71(2) . .
C61 C55 Ru3 126(3) . .
C55 C56 C57 120(4) . .
C55 C56 Ru3 74(3) . .
C57 C56 Ru3 70(2) . .
C56 C57 C58 123(4) . .
C56 C57 Ru3 71(2) . .
C58 C57 Ru3 72(2) . .
C57 C58 C59 116(4) . .
C57 C58 C64 121(4) . .
C59 C58 C64 122(4) . .
C57 C58 Ru3 69(2) . .
C59 C58 Ru3 70(2) . .
C64 C58 Ru3 123(3) . .
C60 C59 C58 119(4) . .
C60 C59 Ru3 72(2) . .
C58 C59 Ru3 70(2) . .
C59 C60 C55 123(4) . .
C59 C60 Ru3 70(2) . .
C55 C60 Ru3 71(2) . .
C55 C61 C62 112(5) . .
C55 C61 C63 103(4) . .
C62 C61 C63 96(4) . .
C66 C65 C70 122(4) . .
C66 C65 C71 117(4) . .
C70 C65 C71 119(4) . .
C66 C65 Ru4 71(2) . .
C70 C65 Ru4 70(2) . .
C71 C65 Ru4 124(3) . .
C65 C66 C67 118(4) . .
C65 C66 Ru4 72(2) . .
C67 C66 Ru4 66(2) . .
C66 C67 C68 121(4) . .
C66 C67 Ru4 76(2) . .
C68 C67 Ru4 70(2) . .
C69 C68 C67 116(4) . .
C69 C68 C74 129(4) . .
C67 C68 C74 116(4) . .
C69 C68 Ru4 74(3) . .
C67 C68 Ru4 66(2) . .
C74 C68 Ru4 128(3) . .
C68 C69 C70 121(4) . .
C68 C69 Ru4 70(3) . .
C70 C69 Ru4 70(2) . .
C65 C70 C69 122(4) . .
C65 C70 Ru4 73(2) . .
C69 C70 Ru4 72(2) . .
C72 C71 C65 117(4) . .
C72 C71 C73 112(4) . .
C65 C71 C73 104(4) . .
O10 S1 O11 116.7(19) . .
O10 S1 O12 115.6(18) . .
O11 S1 O12 117.1(19) . .
O10 S1 C75 98(3) . .
O11 S1 C75 101(3) . .
O12 S1 C75 104(3) . .
F1 C75 F3 140(9) . .
F1 C75 F2 114(8) . .
F3 C75 F2 103(7) . .
F1 C75 S1 102(6) . .
F3 C75 S1 95(5) . .
F2 C75 S1 89(4) . .
O14 S2 O13 117(2) . .
O14 S2 O15 119(2) . .
O13 S2 O15 112(2) . .
O14 S2 C76 104(3) . .
O13 S2 C76 101(3) . .
O15 S2 C76 100(3) . .
F6 C76 F4 120(6) . .
F6 C76 F5 110(5) . .
F4 C76 F5 99(5) . .
F6 C76 S2 112(5) . .
F4 C76 S2 109(4) . .
F5 C76 S2 105(4) . .
O16 S3 O18 114(2) . .
O16 S3 O17 115(3) . .
O18 S3 O17 120(3) . .
O16 S3 C77 98(2) . .
O18 S3 C77 110.1(19) . .
O17 S3 C77 95(2) . .
F7 C77 F8 115(3) . .
F7 C77 F9 121(4) . .
F8 C77 F9 111(3) . .
F7 C77 S3 106(3) . .
F8 C77 S3 107(3) . .
F9 C77 S3 94(2) . .
O19 S4 O21 114(3) . .
O19 S4 O20 113(3) . .
O21 S4 O20 116(3) . .
O19 S4 C78 100(3) . .
O21 S4 C78 119(2) . .
O20 S4 C78 91(2) . .
F10 C78 F11 117(4) . .
F10 C78 F12 120(4) . .
F11 C78 F12 110(4) . .
F10 C78 S4 105(3) . .
F11 C78 S4 108(3) . .
F12 C78 S4 93(2) . .
C13 N1 C14 120(3) . .
C13 N1 Ru4 125(3) . 3_656
C14 N1 Ru4 116(3) . 3_656
C19 N2 C18 121(3) . .
C19 N2 Ru1 119(3) . .
C18 N2 Ru1 119(2) . .
C24 N3 C23 121(3) . .
C24 N3 Ru2 121(3) . .
C23 N3 Ru2 118(3) . .
C28 N4 C29 125(3) . .
C28 N4 Ru3 112(3) . .
C29 N4 Ru3 122(2) . .

loop_
_geom_bond_atom_site_label_1
_geom_bond_atom_site_label_2
_geom_bond_distance
_geom_bond_site_symmetry_2
Ru1 O2 2.01(3) .
Ru1 N2 2.10(3) .
Ru1 O1 2.11(2) .
Ru1 C37 2.13(4) .
Ru1 C35 2.15(5) .
Ru1 C33 2.15(5) .
Ru1 C36 2.15(4) .
Ru1 C38 2.20(5) .
Ru1 C34 2.25(5) .
Ru2 O4 2.07(2) .
Ru2 C48 2.11(4) .
Ru2 N3 2.11(3) .
Ru2 C45 2.14(4) .
Ru2 O3 2.14(2) .
Ru2 C43 2.15(4) .
Ru2 C46 2.18(4) .
Ru2 C47 2.19(5) .
Ru2 C44 2.20(4) .
Ru3 O5 2.09(2) .
Ru3 C57 2.11(4) .
Ru3 O6 2.11(2) .
Ru3 C56 2.12(4) .
Ru3 C58 2.15(4) .
Ru3 C59 2.16(4) .
Ru3 N4 2.16(3) .
Ru3 C55 2.18(4) .
Ru3 C60 2.19(4) .
Ru4 C67 2.06(4) .
Ru4 O7 2.10(2) .
Ru4 O8 2.11(2) .
Ru4 N1 2.12(3) 3_656
Ru4 C68 2.12(5) .
Ru4 C70 2.15(4) .
Ru4 C69 2.18(4) .
Ru4 C66 2.18(4) .
Ru4 C65 2.19(4) .
Co1 C3 1.96(4) .
Co1 C8 1.97(3) .
Co1 C9 1.99(4) .
Co1 C4 2.00(4) .
Co1 C7 2.02(3) .
Co1 C5 2.03(4) .
Co1 C1 2.04(3) .
Co1 C2 2.06(4) .
Co1 C10 2.09(3) .
Co1 C6 2.21(4) .
O1 C31 1.33(4) .
O2 C32 1.37(4) .
O3 C31 1.21(4) .
O4 C32 1.19(4) .
O5 C53 1.28(4) .
O6 C54 1.22(4) .
O7 C53 1.33(4) .
O8 C54 1.26(4) .
O9 C6 1.24(4) .
C1 C5 1.34(4) .
C1 C2 1.40(4) .
C2 C3 1.42(4) .
C3 C4 1.31(4) .
C4 C5 1.33(4) .
C6 C7 1.46(4) .
C6 C10 1.51(4) .
C7 C8 1.45(4) .
C7 C11 1.51(4) .
C8 C9 1.43(4) .
C8 C16 1.47(4) .
C9 C10 1.38(4) .
C9 C21 1.46(4) .
C10 C26 1.45(4) .
C11 C12 1.40(4) .
C11 C15 1.40(4) .
C12 C13 1.36(4) .
C13 N1 1.35(4) .
C14 N1 1.35(4) .
C14 C15 1.41(5) .
C16 C20 1.36(4) .
C16 C17 1.42(4) .
C17 C18 1.38(4) .
C18 N2 1.34(4) .
C19 N2 1.34(4) .
C19 C20 1.46(4) .
C21 C22 1.36(4) .
C21 C25 1.44(4) .
C22 C23 1.41(4) .
C23 N3 1.32(4) .
C24 N3 1.31(4) .
C24 C25 1.41(4) .
C26 C27 1.37(4) .
C26 C30 1.38(4) .
C27 C28 1.43(4) .
C28 N4 1.35(4) .
C29 N4 1.36(4) .
C29 C30 1.39(4) .
C31 C32 1.50(5) .
C33 C38 1.33(6) .
C33 C34 1.40(6) .
C33 C42 1.53(7) .
C34 C35 1.37(6) .
C35 C36 1.45(6) .
C36 C37 1.38(5) .
C36 C39 1.78(8) .
C37 C38 1.43(5) .
C39 C41 1.36(8) .
C39 C40 1.87(9) .
C43 C44 1.39(5) .
C43 C48 1.40(4) .
C43 C49 1.51(6) .
C44 C45 1.44(5) .
C45 C46 1.42(5) .
C46 C47 1.42(5) .
C46 C52 1.54(6) .
C47 C48 1.39(5) .
C49 C50 1.55(7) .
C49 C51 1.62(7) .
C53 C54 1.48(5) .
C55 C56 1.35(5) .
C55 C60 1.42(5) .
C55 C61 1.51(5) .
C56 C57 1.41(5) .
C57 C58 1.41(5) .
C58 C59 1.45(5) .
C58 C64 1.47(5) .
C59 C60 1.39(4) .
C61 C62 1.51(7) .
C61 C63 1.59(7) .
C65 C66 1.37(4) .
C65 C70 1.38(5) .
C65 C71 1.54(5) .
C66 C67 1.38(5) .
C67 C68 1.57(5) .
C68 C69 1.33(5) .
C68 C74 1.63(6) .
C69 C70 1.42(5) .
C71 C72 1.46(5) .
C71 C73 1.56(5) .
S1 O10 1.42(3) .
S1 O11 1.42(3) .
S1 O12 1.51(3) .
S1 C75 2.10(8) .
C75 F1 1.17(8) .
C75 F3 1.33(8) .
C75 F2 1.51(8) .
S2 O14 1.37(3) .
S2 O13 1.42(4) .
S2 O15 1.43(3) .
S2 C76 1.86(6) .
C76 F6 1.26(6) .
C76 F4 1.35(6) .
C76 F5 1.40(6) .
S3 O16 1.40(3) .
S3 O18 1.45(3) .
S3 O17 1.57(4) .
S3 C77 1.83(3) .
C77 F7 1.26(2) .
C77 F8 1.27(2) .
C77 F9 1.27(2) .
S4 O19 1.39(4) .
S4 O21 1.45(3) .
S4 O20 1.61(4) .
S4 C78 1.81(2) .
C78 F10 1.26(3) .
C78 F11 1.27(3) .
C78 F12 1.27(3) .
C102 O31 1.49(6) .
N1 Ru4 2.12(3) 3_656
